data_7714918
loop_
_publ_author_name
'Pavun, Anna'
'Niess, Raffael'
'Scheibel, Lucas A.'
'Seidl, Michael'
'Hohloch, Stephan'

_publ_section_title
;
 A mesoionic carbene stabilized nickel(II) hydroxide complex: a facile
 precursor for C-H activation chemistry.
;
_journal_issue 6
_journal_name_full 'Dalton transactions (Cambridge, England : 2003)'
_journal_page_first 2749
_journal_page_last 2761
_journal_paper_doi 10.1039/d3dt03746k
_journal_volume 53
_journal_year 2024
_chemical_formula_moiety 'C38 H39 F4 N7 Ni, 0.8[C6H6]'
_chemical_formula_sum 'C42.8 H43.8 F4 N7 Ni'
_chemical_formula_weight 790.96
_space_group_crystal_system triclinic
_space_group_IT_number 2
_space_group_name_Hall '-P 1'
_space_group_name_H-M_alt 'P -1'
_atom_sites_solution_hydrogens geom
_atom_sites_solution_primary dual
_audit_creation_date 2023-09-20
_audit_creation_method
;
Olex2 1.5-alpha
(compiled 2023.08.24 svn.re1ec1418 for OlexSys, GUI svn.r6817)
;
_audit_update_record
;
2023-09-21 deposited with the CCDC.	2024-01-04 downloaded from the CCDC.
;
_cell_angle_alpha 77.464(4)
_cell_angle_beta 79.327(5)
_cell_angle_gamma 85.883(5)
_cell_formula_units_Z 2
_cell_length_a 7.8623(11)
_cell_length_b 14.8825(18)
_cell_length_c 17.700(2)
_cell_measurement_reflns_used 5402
_cell_measurement_temperature 153.00
_cell_measurement_theta_max 21.759
_cell_measurement_theta_min 2.394
_cell_volume 1985.7(4)
_computing_cell_refinement 'SAINT V8.40B (?, 2016)'
_computing_data_reduction 'SAINT V8.40B (?, 2016)'
_computing_molecular_graphics 'Olex2 1.5-alpha (Dolomanov et al., 2009)'
_computing_publication_material 'Olex2 1.5-alpha (Dolomanov et al., 2009)'
_computing_structure_refinement 'XL  (Sheldrick, 2008)'
_computing_structure_solution 'SHELXT 2018/2 (Sheldrick, 2018)'
_diffrn_ambient_temperature 153.00
_diffrn_measured_fraction_theta_full 0.996
_diffrn_measured_fraction_theta_max 0.996
_diffrn_measurement_device_type 'Bruker D8 Quest, Photon III'
_diffrn_measurement_method '\f and \w scans'
_diffrn_radiation_type MoK\a
_diffrn_radiation_wavelength 0.71073
_diffrn_reflns_av_R_equivalents 0.1240
_diffrn_reflns_av_unetI/netI 0.0605
_diffrn_reflns_Laue_measured_fraction_full 0.996
_diffrn_reflns_Laue_measured_fraction_max 0.996
_diffrn_reflns_limit_h_max 9
_diffrn_reflns_limit_h_min -9
_diffrn_reflns_limit_k_max 17
_diffrn_reflns_limit_k_min -17
_diffrn_reflns_limit_l_max 21
_diffrn_reflns_limit_l_min -21
_diffrn_reflns_number 79172
_diffrn_reflns_point_group_measured_fraction_full 0.996
_diffrn_reflns_point_group_measured_fraction_max 0.996
_diffrn_reflns_theta_full 25.107
_diffrn_reflns_theta_max 25.107
_diffrn_reflns_theta_min 2.024
_diffrn_source_current 1.0
_diffrn_source_power 0.05
_diffrn_source_voltage 50.0
_diffrn_standards_number 0
_exptl_absorpt_coefficient_mu 0.547
_exptl_absorpt_correction_T_max 0.7452
_exptl_absorpt_correction_T_min 0.6360
_exptl_absorpt_correction_type multi-scan
_exptl_absorpt_process_details
;
SADABS-2016/2 (Bruker,2016/2) was used for absorption correction.
wR2(int) was 0.1499 before and 0.0539 after correction.
The Ratio of minimum to maximum transmission is 0.8535.
The \l/2 correction factor is Not present.
;
_exptl_crystal_colour yellow
_exptl_crystal_colour_primary yellow
_exptl_crystal_density_diffrn 1.323
_exptl_crystal_description plate
_exptl_crystal_F_000 827
_exptl_crystal_size_max 0.15
_exptl_crystal_size_mid 0.14
_exptl_crystal_size_min 0.02
_refine_diff_density_max 2.245
_refine_diff_density_min -0.486
_refine_diff_density_rms 0.099
_refine_ls_extinction_method none
_refine_ls_goodness_of_fit_ref 1.033
_refine_ls_hydrogen_treatment constr
_refine_ls_matrix_type full
_refine_ls_number_parameters 495
_refine_ls_number_reflns 7072
_refine_ls_number_restraints 22
_refine_ls_restrained_S_all 1.031
_refine_ls_R_factor_all 0.0988
_refine_ls_R_factor_gt 0.0741
_refine_ls_shift/su_max 0.000
_refine_ls_shift/su_mean 0.000
_refine_ls_structure_factor_coef Fsqd
_refine_ls_weighting_details 'w=1/[\s^2^(Fo^2^)+(0.1362P)^2^+1.6547P] where P=(Fo^2^+2Fc^2^)/3'
_refine_ls_weighting_scheme calc
_refine_ls_wR_factor_gt 0.1979
_refine_ls_wR_factor_ref 0.2194
_reflns_Friedel_coverage 0.000
_reflns_number_gt 5113
_reflns_number_total 7072
_reflns_threshold_expression 'I > 2\s(I)'
_cod_data_source_file d3dt03746k2.cif
_cod_data_source_block sh_328n_0m
_cod_depositor_comments 'Adding full bibliography for 7714908--7714920.cif.'
_cod_original_formula_sum 'C42.80 H43.80 F4 N7 Ni'
_cod_database_code 7714918
_shelx_shelxl_version_number 2019/1
_shelx_space_group_comment
;
The symmetry employed for this shelxl refinement is uniquely defined
by the following loop, which should always be used as a source of
symmetry information in preference to the above space-group names.
They are only intended as comments.
;
_shelx_estimated_absorpt_t_max 0.989
_shelx_estimated_absorpt_t_min 0.922
_olex2_refinement_description
;
1. Fixed Uiso
 At 1.2 times of:
  All C(H) groups, All C(H,H) groups, All C(H,H,H,H) groups
 At 1.5 times of:
  All C(H,H,H) groups
2. Restrained distances
 C12-C10 \\sim C12-C10A
 with sigma of 0.02
 C6-C8 \\sim C6-C8A
 with sigma of 0.02
 C8-C10 \\sim C8A-C10A
 with sigma of 0.02
 C12-C8 \\sim C12-C8A
 with sigma of 0.04
 C6-C10 \\sim C6-C10A
 with sigma of 0.04
 C5-C7 \\sim C5-C7A
 with sigma of 0.02
 C11-C9 \\sim C11-C9A
 with sigma of 0.02
 C7-C9 \\sim C7A-C9A
 with sigma of 0.02
 C5-C9 \\sim C5-C9A
 with sigma of 0.04
 C11-C7 \\sim C11-C7A
 with sigma of 0.04
3. Uiso/Uaniso restraints and constraints
Uanis(C8A) \\sim Ueq, Uanis(C8) \\sim Ueq: with sigma of 0.001 and sigma for
terminal atoms of 0.002
4. Others
 Sof(H12C)=Sof(H12D)=Sof(H6BC)=Sof(H6BD)=Sof(C8A)=Sof(H8AA)=Sof(H8AB)=
 Sof(C10A)=Sof(H10C)=Sof(H10D)=1-FVAR(1)
 Sof(H12A)=Sof(H12B)=Sof(H6AA)=Sof(H6AB)=Sof(C8)=Sof(H8A)=Sof(H8B)=Sof(C10)=
 Sof(H10A)=Sof(H10B)=FVAR(1)
 Sof(H5BC)=Sof(H5BD)=Sof(H11C)=Sof(H11D)=Sof(C7A)=Sof(H7AA)=Sof(H7AB)=Sof(C9A)=
 Sof(H9AA)=Sof(H9AB)=1-FVAR(2)
 Sof(H5AA)=Sof(H5AB)=Sof(H11A)=Sof(H11B)=Sof(C7)=Sof(H7A)=Sof(H7B)=Sof(C9)=
 Sof(H9A)=Sof(H9B)=FVAR(2)
5.a Secondary CH2 refined with riding coordinates:
 C12(H12A,H12B), C12(H12C,H12D), C6(H6AA,H6AB), C6(H6BC,H6BD), C5(H5AA,H5AB),
 C5(H5BC,H5BD), C11(H11A,H11B), C11(H11C,H11D), C8(H8A,H8B), C7(H7A,H7B),
 C10(H10A,H10B), C9(H9A,H9B), C8A(H8AA,H8AB), C10A(H10C,H10D), C7A(H7AA,H7AB),
 C9A(H9AA,H9AB)
5.b Aromatic/amide H refined with riding coordinates:
 C15(H15), C43(H43), C17(H17), C22(H22), C20(H20)
5.c Idealised Me refined as rotating group:
 C28(H28A,H28B,H28C), C26(H26A,H26B,H26C), C27(H27A,H27B,H27C), C31(H31A,H31B,
 H31C), C32(H32A,H32B,H32C), C30(H30A,H30B,H30C)
;
_smtbx_masks_void_probe_radius 1.2
_smtbx_masks_void_truncation_radius 1.2
_olex2_submission_special_instructions 'No special instructions were received'

loop_
_space_group_symop_operation_xyz
'x, y, z'
'-x, -y, -z'

loop_
_atom_site_label
_atom_site_type_symbol
_atom_site_fract_x
_atom_site_fract_y
_atom_site_fract_z
_atom_site_U_iso_or_equiv
_atom_site_adp_type
_atom_site_occupancy
_atom_site_site_symmetry_order
_atom_site_calc_flag
_atom_site_refinement_flags_posn
_atom_site_refinement_flags_adp
_atom_site_refinement_flags_occupancy
_atom_site_disorder_assembly
_atom_site_disorder_group
Ni1 Ni 0.26186(7) 0.25550(3) 0.47674(3) 0.0315(2) Uani 1 1 d . . . . .
F41 F -0.0817(3) 0.21781(19) 0.59504(17) 0.0504(7) Uani 1 1 d . . . . .
F45 F 0.5170(4) 0.23537(19) 0.59314(17) 0.0500(7) Uani 1 1 d . . . . .
F44 F 0.4589(5) 0.1946(2) 0.74939(19) 0.0679(10) Uani 1 1 d . . . . .
F42 F -0.1368(5) 0.1778(2) 0.75148(19) 0.0695(10) Uani 1 1 d . . . . .
N10 N 0.3050(5) 0.2828(2) 0.3668(2) 0.0327(8) Uani 1 1 d . . . . .
N1 N 0.3261(5) 0.4561(2) 0.4171(2) 0.0319(8) Uani 1 1 d . . . . .
N6 N 0.2320(5) -0.0306(2) 0.5036(2) 0.0338(8) Uani 1 1 d . . . . .
N5 N 0.2622(5) 0.5277(2) 0.5072(2) 0.0324(8) Uani 1 1 d . . . . .
N2 N 0.2452(5) 0.0859(2) 0.4139(2) 0.0333(8) Uani 1 1 d . . . . .
N3 N 0.3260(5) 0.5404(2) 0.4314(2) 0.0352(8) Uani 1 1 d . . . . .
N4 N 0.2305(5) -0.0052(2) 0.4275(2) 0.0366(8) Uani 1 1 d . . . . .
C1 C 0.2650(5) 0.3866(3) 0.4813(2) 0.0316(9) Uani 1 1 d . . . . .
C4 C 0.2453(6) 0.0402(3) 0.5378(2) 0.0321(9) Uani 1 1 d . . . . .
C3 C 0.2228(6) 0.4394(3) 0.5404(2) 0.0314(9) Uani 1 1 d . . . . .
C13 C 0.3509(6) 0.3659(3) 0.3165(2) 0.0327(9) Uani 1 1 d . . . . .
C14 C 0.3700(6) 0.4495(3) 0.3367(2) 0.0318(9) Uani 1 1 d . . . . .
C2 C 0.2532(6) 0.1223(3) 0.4797(2) 0.0329(9) Uani 1 1 d . . . . .
C40 C 0.2196(5) 0.2280(2) 0.5865(2) 0.0282(9) Uani 1 1 d . . . . .
C24 C 0.3015(6) 0.2257(3) 0.3156(2) 0.0363(10) Uani 1 1 d . . . . .
C15 C 0.4167(6) 0.5264(3) 0.2779(3) 0.0397(10) Uani 1 1 d . . . . .
H15 H 0.427480 0.583410 0.292139 0.048 Uiso 1 1 calc R U . . .
C12 C 0.2239(7) -0.1306(3) 0.5379(3) 0.0431(11) Uani 1 1 d D . . . .
H12A H 0.293465 -0.165342 0.500495 0.052 Uiso 0.568(19) 1 calc R U P A 1
H12B H 0.102543 -0.149820 0.547481 0.052 Uiso 0.568(19) 1 calc R U P A 1
H12C H 0.334258 -0.161982 0.519571 0.052 Uiso 0.432(19) 1 calc R U P A 2
H12D H 0.129264 -0.157114 0.520795 0.052 Uiso 0.432(19) 1 calc R U P A 2
C41 C 0.0581(6) 0.2120(3) 0.6316(3) 0.0377(10) Uani 1 1 d . . . . .
C23 C 0.2679(6) 0.1321(3) 0.3341(2) 0.0383(10) Uani 1 1 d . . . . .
C18 C 0.3761(6) 0.3611(3) 0.2372(2) 0.0396(11) Uani 1 1 d . . . . .
C45 C 0.3513(6) 0.2215(3) 0.6307(3) 0.0382(10) Uani 1 1 d . . . . .
C19 C 0.3425(7) 0.2698(3) 0.2361(3) 0.0426(11) Uani 1 1 d . . . . .
C6 C 0.2636(8) 0.0171(3) 0.6228(3) 0.0484(12) Uani 1 1 d D . . . .
H6AA H 0.182011 0.057340 0.651209 0.058 Uiso 0.568(19) 1 calc R U P A 1
H6AB H 0.382352 0.031295 0.626774 0.058 Uiso 0.568(19) 1 calc R U P A 1
H6BC H 0.154917 0.035990 0.654427 0.058 Uiso 0.432(19) 1 calc R U P A 2
H6BD H 0.357583 0.053693 0.629880 0.058 Uiso 0.432(19) 1 calc R U P A 2
C5 C 0.1356(7) 0.4192(3) 0.6255(3) 0.0445(12) Uani 1 1 d D . . . .
H5AA H 0.014061 0.403377 0.628474 0.053 Uiso 0.55(2) 1 calc R U P B 1
H5AB H 0.194592 0.364826 0.654036 0.053 Uiso 0.55(2) 1 calc R U P B 1
H5BC H 0.036745 0.379112 0.631511 0.053 Uiso 0.45(2) 1 calc R U P B 2
H5BD H 0.218760 0.385027 0.657954 0.053 Uiso 0.45(2) 1 calc R U P B 2
C16 C 0.4483(7) 0.5223(3) 0.1983(3) 0.0423(11) Uani 1 1 d . . . . .
C11 C 0.2383(7) 0.6104(3) 0.5419(3) 0.0408(11) Uani 1 1 d D . . . .
H11A H 0.198994 0.663583 0.504080 0.049 Uiso 0.55(2) 1 calc R U P B 1
H11B H 0.349522 0.625533 0.554009 0.049 Uiso 0.55(2) 1 calc R U P B 1
H11C H 0.142397 0.650094 0.522364 0.049 Uiso 0.45(2) 1 calc R U P B 2
H11D H 0.345183 0.646203 0.526064 0.049 Uiso 0.45(2) 1 calc R U P B 2
C43 C 0.1561(8) 0.1850(3) 0.7542(3) 0.0530(14) Uani 1 1 d . . . . .
H43 H 0.134783 0.170650 0.810067 0.064 Uiso 1 1 calc R U . . .
C25 C 0.5046(7) 0.6086(3) 0.1369(3) 0.0479(12) Uani 1 1 d . . . . .
C42 C 0.0244(7) 0.1920(3) 0.7127(3) 0.0485(12) Uani 1 1 d . . . . .
C17 C 0.4248(7) 0.4392(3) 0.1779(3) 0.0445(12) Uani 1 1 d . . . . .
H17 H 0.441728 0.435218 0.124104 0.053 Uiso 1 1 calc R U . . .
C44 C 0.3226(8) 0.1997(3) 0.7119(3) 0.0500(13) Uani 1 1 d . . . . .
C22 C 0.2690(8) 0.0849(3) 0.2745(3) 0.0549(14) Uani 1 1 d . . . . .
H22 H 0.248836 0.020708 0.287932 0.066 Uiso 1 1 calc R U . . .
C28 C 0.3661(9) 0.6857(3) 0.1451(3) 0.0590(15) Uani 1 1 d . . . . .
H28A H 0.255594 0.665943 0.137225 0.089 Uiso 1 1 calc R U . . .
H28B H 0.401592 0.741234 0.105566 0.089 Uiso 1 1 calc R U . . .
H28C H 0.352755 0.699095 0.197742 0.089 Uiso 1 1 calc R U . . .
C20 C 0.3398(9) 0.2215(4) 0.1763(3) 0.0657(18) Uani 1 1 d . . . . .
H20 H 0.365726 0.252019 0.122741 0.079 Uiso 1 1 calc R U . . .
C26 C 0.6775(8) 0.6395(4) 0.1499(3) 0.0601(15) Uani 1 1 d . . . . .
H26A H 0.665902 0.647805 0.204112 0.090 Uiso 1 1 calc R U . . .
H26B H 0.708706 0.697828 0.113429 0.090 Uiso 1 1 calc R U . . .
H26C H 0.768183 0.592430 0.140619 0.090 Uiso 1 1 calc R U . . .
C21 C 0.2990(10) 0.1289(4) 0.1956(3) 0.0678(18) Uani 1 1 d . . . . .
C27 C 0.5290(10) 0.5937(4) 0.0532(3) 0.0663(17) Uani 1 1 d . . . . .
H27A H 0.612005 0.542330 0.047276 0.099 Uiso 1 1 calc R U . . .
H27B H 0.572946 0.649751 0.016415 0.099 Uiso 1 1 calc R U . . .
H27C H 0.417615 0.579549 0.041912 0.099 Uiso 1 1 calc R U . . .
C8 C 0.2305(17) -0.0822(5) 0.6634(5) 0.043(3) Uani 0.568(19) 1 d D U P A 1
H8A H 0.288507 -0.096907 0.709893 0.051 Uiso 0.568(19) 1 calc R U P A 1
H8B H 0.104498 -0.088444 0.682549 0.051 Uiso 0.568(19) 1 calc R U P A 1
C7 C 0.137(2) 0.4986(7) 0.6659(7) 0.040(4) Uani 0.55(2) 1 d D . P B 1
H7A H 0.047044 0.489421 0.713771 0.048 Uiso 0.55(2) 1 calc R U P B 1
H7B H 0.250705 0.497781 0.682757 0.048 Uiso 0.55(2) 1 calc R U P B 1
C29 C 0.2845(13) 0.0734(4) 0.1314(3) 0.089(3) Uani 1 1 d . . . . .
C10 C 0.291(2) -0.1520(6) 0.6131(6) 0.046(3) Uani 0.568(19) 1 d D . P A 1
H10A H 0.419586 -0.154029 0.601472 0.055 Uiso 0.568(19) 1 calc R U P A 1
H10B H 0.253370 -0.213672 0.642731 0.055 Uiso 0.568(19) 1 calc R U P A 1
C31 C 0.3962(15) -0.0067(5) 0.1393(4) 0.118(4) Uani 1 1 d . . . . .
H31A H 0.515057 0.011388 0.136295 0.177 Uiso 1 1 calc R U . . .
H31B H 0.392097 -0.038795 0.096818 0.177 Uiso 1 1 calc R U . . .
H31C H 0.358175 -0.047804 0.190097 0.177 Uiso 1 1 calc R U . . .
C9 C 0.1062(16) 0.5918(6) 0.6155(6) 0.038(3) Uani 0.55(2) 1 d D . P B 1
H9A H -0.010628 0.594714 0.601513 0.045 Uiso 0.55(2) 1 calc R U P B 1
H9B H 0.110035 0.640024 0.645750 0.045 Uiso 0.55(2) 1 calc R U P B 1
C32 C 0.3334(15) 0.1320(5) 0.0489(3) 0.118(4) Uani 1 1 d . . . . .
H32A H 0.269056 0.191254 0.045366 0.177 Uiso 1 1 calc R U . . .
H32B H 0.304553 0.099809 0.010372 0.177 Uiso 1 1 calc R U . . .
H32C H 0.457961 0.142655 0.037875 0.177 Uiso 1 1 calc R U . . .
C30 C 0.0960(13) 0.0382(5) 0.1448(4) 0.099(3) Uani 1 1 d . . . . .
H30A H 0.068617 -0.000683 0.197514 0.149 Uiso 1 1 calc R U . . .
H30B H 0.087692 0.002219 0.105426 0.149 Uiso 1 1 calc R U . . .
H30C H 0.013787 0.090947 0.139869 0.149 Uiso 1 1 calc R U . . .
C8A C 0.303(2) -0.0833(6) 0.6544(7) 0.038(3) Uani 0.432(19) 1 d D U P A 2
H8AA H 0.280014 -0.095594 0.712574 0.045 Uiso 0.432(19) 1 calc R U P A 2
H8AB H 0.426634 -0.097706 0.636884 0.045 Uiso 0.432(19) 1 calc R U P A 2
C10A C 0.192(2) -0.1451(9) 0.6263(6) 0.041(4) Uani 0.432(19) 1 d D . P A 2
H10C H 0.219030 -0.210323 0.648971 0.049 Uiso 0.432(19) 1 calc R U P A 2
H10D H 0.068277 -0.132026 0.645387 0.049 Uiso 0.432(19) 1 calc R U P A 2
C7A C 0.071(2) 0.5050(10) 0.6556(12) 0.044(5) Uani 0.45(2) 1 d D . P B 2
H7AA H -0.038516 0.527168 0.636752 0.052 Uiso 0.45(2) 1 calc R U P B 2
H7AB H 0.045114 0.489117 0.713787 0.052 Uiso 0.45(2) 1 calc R U P B 2
C9A C 0.197(3) 0.5818(10) 0.6304(6) 0.053(5) Uani 0.45(2) 1 d D . P B 2
H9AA H 0.305588 0.561113 0.651015 0.063 Uiso 0.45(2) 1 calc R U P B 2
H9AB H 0.147632 0.635322 0.652771 0.063 Uiso 0.45(2) 1 calc R U P B 2

loop_
_atom_site_aniso_label
_atom_site_aniso_U_11
_atom_site_aniso_U_22
_atom_site_aniso_U_33
_atom_site_aniso_U_23
_atom_site_aniso_U_13
_atom_site_aniso_U_12
Ni1 0.0423(4) 0.0223(3) 0.0292(3) -0.0055(2) -0.0046(2) -0.0004(2)
F41 0.0390(15) 0.0471(17) 0.0652(18) -0.0133(14) -0.0075(13) -0.0018(12)
F45 0.0435(16) 0.0489(17) 0.0614(18) -0.0181(14) -0.0125(13) 0.0015(13)
F44 0.098(3) 0.0570(19) 0.064(2) -0.0202(16) -0.0501(19) 0.0127(17)
F42 0.077(2) 0.0508(19) 0.064(2) -0.0096(15) 0.0315(17) -0.0094(16)
N10 0.037(2) 0.0240(18) 0.0372(19) -0.0087(15) -0.0030(15) 0.0002(15)
N1 0.038(2) 0.0231(18) 0.0356(19) -0.0080(14) -0.0059(15) -0.0026(15)
N6 0.042(2) 0.0229(18) 0.0342(19) -0.0041(14) -0.0042(16) -0.0007(15)
N5 0.042(2) 0.0245(18) 0.0320(18) -0.0092(14) -0.0063(15) -0.0016(15)
N2 0.042(2) 0.0245(18) 0.0329(18) -0.0062(14) -0.0050(15) -0.0040(15)
N3 0.047(2) 0.0256(18) 0.0322(19) -0.0077(15) -0.0030(16) -0.0045(16)
N4 0.050(2) 0.0220(18) 0.0358(19) -0.0053(15) -0.0014(17) -0.0046(16)
C1 0.035(2) 0.030(2) 0.030(2) -0.0056(17) -0.0063(17) 0.0016(18)
C4 0.040(2) 0.021(2) 0.033(2) -0.0057(17) -0.0030(18) -0.0010(17)
C3 0.037(2) 0.021(2) 0.036(2) -0.0080(17) -0.0059(18) 0.0026(17)
C13 0.040(2) 0.023(2) 0.034(2) -0.0064(17) -0.0033(18) 0.0021(17)
C14 0.039(2) 0.028(2) 0.027(2) -0.0028(16) -0.0057(17) -0.0009(18)
C2 0.037(2) 0.029(2) 0.032(2) -0.0075(17) -0.0044(18) 0.0028(18)
C40 0.037(2) 0.0145(18) 0.033(2) -0.0055(15) -0.0061(18) 0.0001(16)
C24 0.049(3) 0.028(2) 0.030(2) -0.0061(17) -0.0042(19) 0.0026(19)
C15 0.056(3) 0.024(2) 0.037(2) -0.0061(18) -0.003(2) -0.003(2)
C12 0.062(3) 0.024(2) 0.042(3) -0.0042(19) -0.007(2) -0.005(2)
C41 0.047(3) 0.024(2) 0.042(2) -0.0081(18) -0.005(2) -0.0033(19)
C23 0.055(3) 0.028(2) 0.031(2) -0.0094(18) -0.003(2) -0.001(2)
C18 0.056(3) 0.029(2) 0.031(2) -0.0086(18) 0.000(2) -0.003(2)
C45 0.048(3) 0.026(2) 0.040(2) -0.0091(18) -0.004(2) -0.0013(19)
C19 0.070(3) 0.026(2) 0.030(2) -0.0058(18) -0.005(2) -0.002(2)
C6 0.078(4) 0.030(2) 0.037(2) -0.0028(19) -0.013(2) -0.003(2)
C5 0.070(3) 0.029(2) 0.034(2) -0.0095(19) -0.003(2) -0.002(2)
C16 0.058(3) 0.029(2) 0.037(2) -0.0048(19) -0.004(2) -0.003(2)
C11 0.057(3) 0.030(2) 0.038(2) -0.0141(19) -0.004(2) -0.004(2)
C43 0.093(4) 0.030(3) 0.031(2) -0.008(2) 0.002(3) 0.001(3)
C25 0.077(4) 0.036(3) 0.030(2) -0.0066(19) -0.004(2) -0.010(2)
C42 0.062(3) 0.030(2) 0.046(3) -0.008(2) 0.011(2) -0.003(2)
C17 0.070(3) 0.032(2) 0.028(2) -0.0044(18) 0.000(2) -0.001(2)
C44 0.080(4) 0.033(3) 0.044(3) -0.014(2) -0.026(3) 0.005(2)
C22 0.100(4) 0.027(2) 0.038(3) -0.011(2) -0.009(3) -0.005(3)
C28 0.101(5) 0.028(3) 0.046(3) -0.004(2) -0.013(3) 0.004(3)
C20 0.128(6) 0.033(3) 0.032(2) -0.008(2) 0.000(3) -0.005(3)
C26 0.086(4) 0.043(3) 0.046(3) -0.007(2) 0.007(3) -0.020(3)
C21 0.128(6) 0.036(3) 0.037(3) -0.014(2) 0.001(3) -0.011(3)
C27 0.120(5) 0.039(3) 0.034(3) -0.003(2) 0.000(3) -0.014(3)
C8 0.043(3) 0.042(3) 0.043(3) -0.0084(11) -0.0070(11) -0.0014(10)
C7 0.058(10) 0.033(6) 0.027(5) -0.005(4) -0.003(6) 0.003(5)
C29 0.182(8) 0.046(4) 0.038(3) -0.016(3) 0.006(4) -0.023(4)
C10 0.061(8) 0.026(5) 0.051(6) -0.011(4) -0.010(6) 0.009(5)
C31 0.247(12) 0.046(4) 0.054(4) -0.021(3) -0.005(5) 0.021(5)
C9 0.045(6) 0.030(5) 0.038(5) -0.009(4) -0.004(4) -0.006(4)
C32 0.267(12) 0.053(4) 0.033(3) -0.016(3) 0.001(5) -0.048(5)
C30 0.162(8) 0.077(5) 0.069(4) -0.018(4) -0.028(5) -0.043(5)
C8A 0.038(3) 0.037(3) 0.038(3) -0.0071(12) -0.0066(12) -0.0008(10)
C10A 0.053(9) 0.028(6) 0.036(6) -0.003(4) -0.002(6) 0.011(7)
C7A 0.045(10) 0.040(8) 0.046(9) -0.019(6) 0.000(7) 0.007(6)
C9A 0.078(13) 0.045(8) 0.037(7) -0.017(5) -0.001(7) -0.014(8)

loop_
_atom_type_symbol
_atom_type_description
_atom_type_scat_dispersion_real
_atom_type_scat_dispersion_imag
_atom_type_scat_source
C C 0.0033 0.0016 'International Tables Vol C Tables 4.2.6.8 and 6.1.1.4'
H H 0.0000 0.0000 'International Tables Vol C Tables 4.2.6.8 and 6.1.1.4'
F F 0.0171 0.0103 'International Tables Vol C Tables 4.2.6.8 and 6.1.1.4'
N N 0.0061 0.0033 'International Tables Vol C Tables 4.2.6.8 and 6.1.1.4'
Ni Ni 0.3393 1.1124 'International Tables Vol C Tables 4.2.6.8 and 6.1.1.4'

loop_
_geom_angle_atom_site_label_1
_geom_angle_atom_site_label_2
_geom_angle_atom_site_label_3
_geom_angle
_geom_angle_site_symmetry_1
_geom_angle_site_symmetry_3
_geom_angle_publ_flag
N10 Ni1 C1 91.99(16) . . ?
N10 Ni1 C2 91.72(16) . . ?
C1 Ni1 C2 176.24(17) . . ?
C40 Ni1 N10 179.78(18) . . ?
C40 Ni1 C1 88.13(16) . . ?
C40 Ni1 C2 88.17(17) . . ?
C13 N10 Ni1 128.4(3) . . ?
C24 N10 Ni1 129.0(3) . . ?
C24 N10 C13 102.6(3) . . ?
N3 N1 C1 116.3(3) . . ?
N3 N1 C14 115.9(3) . . ?
C1 N1 C14 127.4(3) . . ?
N4 N6 C4 113.4(3) . . ?
N4 N6 C12 116.8(3) . . ?
C4 N6 C12 129.8(4) . . ?
N3 N5 C3 113.4(3) . . ?
N3 N5 C11 116.6(3) . . ?
C3 N5 C11 130.0(4) . . ?
N4 N2 C2 115.7(3) . . ?
N4 N2 C23 115.9(3) . . ?
C2 N2 C23 128.1(3) . . ?
N5 N3 N1 102.7(3) . . ?
N6 N4 N2 102.8(3) . . ?
N1 C1 Ni1 124.2(3) . . ?
N1 C1 C3 99.6(3) . . ?
C3 C1 Ni1 136.2(3) . . ?
N6 C4 C2 108.4(4) . . ?
N6 C4 C6 117.1(4) . . ?
C2 C4 C6 134.3(4) . . ?
N5 C3 C1 108.0(4) . . ?
N5 C3 C5 117.4(4) . . ?
C1 C3 C5 134.4(4) . . ?
N10 C13 C14 127.6(4) . . ?
N10 C13 C18 113.0(4) . . ?
C14 C13 C18 119.4(4) . . ?
C13 C14 N1 118.9(4) . . ?
C15 C14 N1 121.3(4) . . ?
C15 C14 C13 119.5(4) . . ?
N2 C2 Ni1 123.7(3) . . ?
N2 C2 C4 99.7(3) . . ?
C4 C2 Ni1 136.5(3) . . ?
C41 C40 Ni1 124.0(3) . . ?
C41 C40 C45 113.4(4) . . ?
C45 C40 Ni1 122.5(3) . . ?
N10 C24 C23 127.6(4) . . ?
N10 C24 C19 113.5(4) . . ?
C23 C24 C19 118.9(4) . . ?
C14 C15 H15 119.0 . . ?
C14 C15 C16 122.0(4) . . ?
C16 C15 H15 119.0 . . ?
N6 C12 H12A 109.6 . . ?
N6 C12 H12B 109.6 . . ?
N6 C12 H12C 109.8 . . ?
N6 C12 H12D 109.8 . . ?
N6 C12 C10 110.4(5) . . ?
N6 C12 C10A 109.3(6) . . ?
H12A C12 H12B 108.1 . . ?
H12C C12 H12D 108.3 . . ?
C10 C12 H12A 109.6 . . ?
C10 C12 H12B 109.6 . . ?
C10A C12 H12C 109.8 . . ?
C10A C12 H12D 109.8 . . ?
F41 C41 C40 118.9(4) . . ?
F41 C41 C42 116.3(4) . . ?
C40 C41 C42 124.8(4) . . ?
C24 C23 N2 118.6(4) . . ?
C22 C23 N2 121.3(4) . . ?
C22 C23 C24 120.0(4) . . ?
C13 C18 C19 105.8(4) . . ?
C13 C18 C17 120.8(4) . . ?
C19 C18 C17 133.4(4) . . ?
F45 C45 C40 119.3(4) . . ?
F45 C45 C44 117.5(4) . . ?
C44 C45 C40 123.2(4) . . ?
C24 C19 C18 105.0(4) . . ?
C20 C19 C24 120.5(4) . . ?
C20 C19 C18 134.5(4) . . ?
C4 C6 H6AA 108.6 . . ?
C4 C6 H6AB 108.6 . . ?
C4 C6 H6BC 108.6 . . ?
C4 C6 H6BD 108.6 . . ?
C4 C6 C8 114.8(5) . . ?
C4 C6 C8A 114.8(5) . . ?
H6AA C6 H6AB 107.5 . . ?
H6BC C6 H6BD 107.6 . . ?
C8 C6 H6AA 108.6 . . ?
C8 C6 H6AB 108.6 . . ?
C8A C6 H6BC 108.6 . . ?
C8A C6 H6BD 108.6 . . ?
C3 C5 H5AA 108.9 . . ?
C3 C5 H5AB 108.9 . . ?
C3 C5 H5BC 109.0 . . ?
C3 C5 H5BD 109.0 . . ?
H5AA C5 H5AB 107.7 . . ?
H5BC C5 H5BD 107.8 . . ?
C7 C5 C3 113.4(6) . . ?
C7 C5 H5AA 108.9 . . ?
C7 C5 H5AB 108.9 . . ?
C7A C5 C3 113.0(8) . . ?
C7A C5 H5BC 109.0 . . ?
C7A C5 H5BD 109.0 . . ?
C15 C16 C25 119.2(4) . . ?
C17 C16 C15 118.6(4) . . ?
C17 C16 C25 122.2(4) . . ?
N5 C11 H11A 109.9 . . ?
N5 C11 H11B 109.9 . . ?
N5 C11 H11C 109.8 . . ?
N5 C11 H11D 109.8 . . ?
N5 C11 C9 108.8(5) . . ?
N5 C11 C9A 109.5(6) . . ?
H11A C11 H11B 108.3 . . ?
H11C C11 H11D 108.2 . . ?
C9 C11 H11A 109.9 . . ?
C9 C11 H11B 109.9 . . ?
C9A C11 H11C 109.8 . . ?
C9A C11 H11D 109.8 . . ?
C42 C43 H43 121.2 . . ?
C42 C43 C44 117.5(4) . . ?
C44 C43 H43 121.2 . . ?
C16 C25 C28 109.2(4) . . ?
C16 C25 C26 109.5(4) . . ?
C28 C25 C26 109.4(4) . . ?
C27 C25 C16 112.8(4) . . ?
C27 C25 C28 107.9(4) . . ?
C27 C25 C26 108.0(5) . . ?
F42 C42 C41 120.6(5) . . ?
F42 C42 C43 119.0(5) . . ?
C43 C42 C41 120.4(5) . . ?
C18 C17 H17 120.1 . . ?
C16 C17 C18 119.7(4) . . ?
C16 C17 H17 120.1 . . ?
F44 C44 C45 118.8(5) . . ?
F44 C44 C43 120.6(5) . . ?
C45 C44 C43 120.6(5) . . ?
C23 C22 H22 119.1 . . ?
C23 C22 C21 121.8(5) . . ?
C21 C22 H22 119.1 . . ?
C25 C28 H28A 109.5 . . ?
C25 C28 H28B 109.5 . . ?
C25 C28 H28C 109.5 . . ?
H28A C28 H28B 109.5 . . ?
H28A C28 H28C 109.5 . . ?
H28B C28 H28C 109.5 . . ?
C19 C20 H20 120.0 . . ?
C21 C20 C19 120.1(5) . . ?
C21 C20 H20 120.0 . . ?
C25 C26 H26A 109.5 . . ?
C25 C26 H26B 109.5 . . ?
C25 C26 H26C 109.5 . . ?
H26A C26 H26B 109.5 . . ?
H26A C26 H26C 109.5 . . ?
H26B C26 H26C 109.5 . . ?
C22 C21 C29 119.3(5) . . ?
C20 C21 C22 118.7(5) . . ?
C20 C21 C29 122.0(5) . . ?
C25 C27 H27A 109.5 . . ?
C25 C27 H27B 109.5 . . ?
C25 C27 H27C 109.5 . . ?
H27A C27 H27B 109.5 . . ?
H27A C27 H27C 109.5 . . ?
H27B C27 H27C 109.5 . . ?
C6 C8 H8A 108.5 . . ?
C6 C8 H8B 108.5 . . ?
H8A C8 H8B 107.5 . . ?
C10 C8 C6 115.1(8) . . ?
C10 C8 H8A 108.5 . . ?
C10 C8 H8B 108.5 . . ?
C5 C7 H7A 108.7 . . ?
C5 C7 H7B 108.7 . . ?
H7A C7 H7B 107.6 . . ?
C9 C7 C5 114.1(9) . . ?
C9 C7 H7A 108.7 . . ?
C9 C7 H7B 108.7 . . ?
C31 C29 C21 110.0(7) . . ?
C31 C29 C32 108.9(7) . . ?
C31 C29 C30 106.3(7) . . ?
C32 C29 C21 111.2(5) . . ?
C32 C29 C30 110.9(7) . . ?
C30 C29 C21 109.5(6) . . ?
C12 C10 C8 112.5(8) . . ?
C12 C10 H10A 109.1 . . ?
C12 C10 H10B 109.1 . . ?
C8 C10 H10A 109.1 . . ?
C8 C10 H10B 109.1 . . ?
H10A C10 H10B 107.8 . . ?
C29 C31 H31A 109.5 . . ?
C29 C31 H31B 109.5 . . ?
C29 C31 H31C 109.5 . . ?
H31A C31 H31B 109.5 . . ?
H31A C31 H31C 109.5 . . ?
H31B C31 H31C 109.5 . . ?
C11 C9 C7 111.7(10) . . ?
C11 C9 H9A 109.3 . . ?
C11 C9 H9B 109.3 . . ?
C7 C9 H9A 109.3 . . ?
C7 C9 H9B 109.3 . . ?
H9A C9 H9B 107.9 . . ?
C29 C32 H32A 109.5 . . ?
C29 C32 H32B 109.5 . . ?
C29 C32 H32C 109.5 . . ?
H32A C32 H32B 109.5 . . ?
H32A C32 H32C 109.5 . . ?
H32B C32 H32C 109.5 . . ?
C29 C30 H30A 109.5 . . ?
C29 C30 H30B 109.5 . . ?
C29 C30 H30C 109.5 . . ?
H30A C30 H30B 109.5 . . ?
H30A C30 H30C 109.5 . . ?
H30B C30 H30C 109.5 . . ?
C6 C8A H8AA 109.4 . . ?
C6 C8A H8AB 109.4 . . ?
C6 C8A C10A 111.3(10) . . ?
H8AA C8A H8AB 108.0 . . ?
C10A C8A H8AA 109.4 . . ?
C10A C8A H8AB 109.4 . . ?
C12 C10A C8A 111.7(10) . . ?
C12 C10A H10C 109.3 . . ?
C12 C10A H10D 109.3 . . ?
C8A C10A H10C 109.3 . . ?
C8A C10A H10D 109.3 . . ?
H10C C10A H10D 107.9 . . ?
C5 C7A H7AA 108.8 . . ?
C5 C7A H7AB 108.8 . . ?
H7AA C7A H7AB 107.7 . . ?
C9A C7A C5 113.7(12) . . ?
C9A C7A H7AA 108.8 . . ?
C9A C7A H7AB 108.8 . . ?
C11 C9A H9AA 109.4 . . ?
C11 C9A H9AB 109.4 . . ?
C7A C9A C11 111.1(14) . . ?
C7A C9A H9AA 109.4 . . ?
C7A C9A H9AB 109.4 . . ?
H9AA C9A H9AB 108.0 . . ?

loop_
_geom_bond_atom_site_label_1
_geom_bond_atom_site_label_2
_geom_bond_distance
_geom_bond_site_symmetry_2
_geom_bond_publ_flag
Ni1 N10 1.871(4) . ?
Ni1 C1 1.972(4) . ?
Ni1 C2 1.977(4) . ?
Ni1 C40 1.867(4) . ?
F41 C41 1.364(5) . ?
F45 C45 1.356(5) . ?
F44 C44 1.350(6) . ?
F42 C42 1.333(6) . ?
N10 C13 1.385(5) . ?
N10 C24 1.375(5) . ?
N1 N3 1.334(5) . ?
N1 C1 1.396(5) . ?
N1 C14 1.424(5) . ?
N6 N4 1.320(5) . ?
N6 C4 1.343(5) . ?
N6 C12 1.481(5) . ?
N5 N3 1.318(5) . ?
N5 C3 1.350(5) . ?
N5 C11 1.477(5) . ?
N2 N4 1.335(5) . ?
N2 C2 1.400(5) . ?
N2 C23 1.415(5) . ?
C1 C3 1.420(6) . ?
C4 C2 1.413(6) . ?
C4 C6 1.501(6) . ?
C3 C5 1.510(6) . ?
C13 C14 1.393(6) . ?
C13 C18 1.398(6) . ?
C14 C15 1.389(6) . ?
C40 C41 1.376(6) . ?
C40 C45 1.396(6) . ?
C24 C23 1.392(6) . ?
C24 C19 1.406(6) . ?
C15 H15 0.9500 . ?
C15 C16 1.398(6) . ?
C12 H12A 0.9900 . ?
C12 H12B 0.9900 . ?
C12 H12C 0.9900 . ?
C12 H12D 0.9900 . ?
C12 C10 1.485(10) . ?
C12 C10A 1.508(11) . ?
C41 C42 1.379(7) . ?
C23 C22 1.388(6) . ?
C18 C19 1.408(6) . ?
C18 C17 1.408(6) . ?
C45 C44 1.383(7) . ?
C19 C20 1.406(6) . ?
C6 H6AA 0.9900 . ?
C6 H6AB 0.9900 . ?
C6 H6BC 0.9900 . ?
C6 H6BD 0.9900 . ?
C6 C8 1.513(9) . ?
C6 C8A 1.507(10) . ?
C5 H5AA 0.9900 . ?
C5 H5AB 0.9900 . ?
C5 H5BC 0.9900 . ?
C5 H5BD 0.9900 . ?
C5 C7 1.510(11) . ?
C5 C7A 1.508(13) . ?
C16 C25 1.525(6) . ?
C16 C17 1.396(6) . ?
C11 H11A 0.9900 . ?
C11 H11B 0.9900 . ?
C11 H11C 0.9900 . ?
C11 H11D 0.9900 . ?
C11 C9 1.495(9) . ?
C11 C9A 1.511(12) . ?
C43 H43 0.9500 . ?
C43 C42 1.363(8) . ?
C43 C44 1.389(8) . ?
C25 C28 1.535(7) . ?
C25 C26 1.537(8) . ?
C25 C27 1.521(7) . ?
C17 H17 0.9500 . ?
C22 H22 0.9500 . ?
C22 C21 1.392(7) . ?
C28 H28A 0.9800 . ?
C28 H28B 0.9800 . ?
C28 H28C 0.9800 . ?
C20 H20 0.9500 . ?
C20 C21 1.391(7) . ?
C26 H26A 0.9800 . ?
C26 H26B 0.9800 . ?
C26 H26C 0.9800 . ?
C21 C29 1.567(7) . ?
C27 H27A 0.9800 . ?
C27 H27B 0.9800 . ?
C27 H27C 0.9800 . ?
C8 H8A 0.9900 . ?
C8 H8B 0.9900 . ?
C8 C10 1.508(11) . ?
C7 H7A 0.9900 . ?
C7 H7B 0.9900 . ?
C7 C9 1.509(12) . ?
C29 C31 1.427(11) . ?
C29 C32 1.526(8) . ?
C29 C30 1.567(12) . ?
C10 H10A 0.9900 . ?
C10 H10B 0.9900 . ?
C31 H31A 0.9800 . ?
C31 H31B 0.9800 . ?
C31 H31C 0.9800 . ?
C9 H9A 0.9900 . ?
C9 H9B 0.9900 . ?
C32 H32A 0.9800 . ?
C32 H32B 0.9800 . ?
C32 H32C 0.9800 . ?
C30 H30A 0.9800 . ?
C30 H30B 0.9800 . ?
C30 H30C 0.9800 . ?
C8A H8AA 0.9900 . ?
C8A H8AB 0.9900 . ?
C8A C10A 1.524(13) . ?
C10A H10C 0.9900 . ?
C10A H10D 0.9900 . ?
C7A H7AA 0.9900 . ?
C7A H7AB 0.9900 . ?
C7A C9A 1.507(15) . ?
C9A H9AA 0.9900 . ?
C9A H9AB 0.9900 . ?

loop_
_geom_torsion_atom_site_label_1
_geom_torsion_atom_site_label_2
_geom_torsion_atom_site_label_3
_geom_torsion_atom_site_label_4
_geom_torsion
_geom_torsion_site_symmetry_1
_geom_torsion_site_symmetry_2
_geom_torsion_site_symmetry_3
_geom_torsion_site_symmetry_4
_geom_torsion_publ_flag
Ni1 N10 C13 C14 -2.3(7) . . . . ?
Ni1 N10 C13 C18 178.9(3) . . . . ?
Ni1 N10 C24 C23 -1.5(7) . . . . ?
Ni1 N10 C24 C19 -179.5(3) . . . . ?
Ni1 C1 C3 N5 176.6(3) . . . . ?
Ni1 C1 C3 C5 -9.0(8) . . . . ?
Ni1 C40 C41 F41 -1.2(5) . . . . ?
Ni1 C40 C41 C42 -179.7(3) . . . . ?
Ni1 C40 C45 F45 -0.2(5) . . . . ?
Ni1 C40 C45 C44 -178.9(3) . . . . ?
F41 C41 C42 F42 1.2(6) . . . . ?
F41 C41 C42 C43 -179.8(4) . . . . ?
F45 C45 C44 F44 0.8(6) . . . . ?
F45 C45 C44 C43 179.7(4) . . . . ?
N10 C13 C14 N1 -5.4(7) . . . . ?
N10 C13 C14 C15 -179.8(4) . . . . ?
N10 C13 C18 C19 0.7(6) . . . . ?
N10 C13 C18 C17 -179.4(4) . . . . ?
N10 C24 C23 N2 -4.6(7) . . . . ?
N10 C24 C23 C22 179.8(5) . . . . ?
N10 C24 C19 C18 0.6(6) . . . . ?
N10 C24 C19 C20 -178.2(5) . . . . ?
N1 C1 C3 N5 -0.4(4) . . . . ?
N1 C1 C3 C5 174.0(5) . . . . ?
N1 C14 C15 C16 -175.4(4) . . . . ?
N6 C4 C2 Ni1 176.4(4) . . . . ?
N6 C4 C2 N2 -0.8(5) . . . . ?
N6 C4 C6 C8 -11.2(8) . . . . ?
N6 C4 C6 C8A 12.4(9) . . . . ?
N6 C12 C10 C8 41.9(14) . . . . ?
N6 C12 C10A C8A -43.3(14) . . . . ?
N5 C3 C5 C7 -11.6(9) . . . . ?
N5 C3 C5 C7A 12.4(9) . . . . ?
N5 C11 C9 C7 45.2(13) . . . . ?
N5 C11 C9A C7A -42.3(19) . . . . ?
N2 C23 C22 C21 -177.1(6) . . . . ?
N3 N1 C1 Ni1 -177.0(3) . . . . ?
N3 N1 C1 C3 0.5(5) . . . . ?
N3 N1 C14 C13 -171.7(4) . . . . ?
N3 N1 C14 C15 2.6(6) . . . . ?
N3 N5 C3 C1 0.3(5) . . . . ?
N3 N5 C3 C5 -175.2(4) . . . . ?
N3 N5 C11 C9 157.9(6) . . . . ?
N3 N5 C11 C9A -169.3(10) . . . . ?
N4 N6 C4 C2 0.2(5) . . . . ?
N4 N6 C4 C6 -174.8(4) . . . . ?
N4 N6 C12 C10 158.8(7) . . . . ?
N4 N6 C12 C10A -169.1(7) . . . . ?
N4 N2 C2 Ni1 -176.4(3) . . . . ?
N4 N2 C2 C4 1.3(5) . . . . ?
N4 N2 C23 C24 -173.6(4) . . . . ?
N4 N2 C23 C22 1.9(7) . . . . ?
C1 Ni1 N10 C13 9.8(4) . . . . ?
C1 Ni1 N10 C24 -171.1(4) . . . . ?
C1 Ni1 C40 C41 98.7(4) . . . . ?
C1 Ni1 C40 C45 -81.5(3) . . . . ?
C1 N1 N3 N5 -0.3(5) . . . . ?
C1 N1 C14 C13 0.5(6) . . . . ?
C1 N1 C14 C15 174.9(4) . . . . ?
C1 C3 C5 C7 174.4(8) . . . . ?
C1 C3 C5 C7A -161.6(9) . . . . ?
C4 N6 N4 N2 0.6(5) . . . . ?
C4 N6 C12 C10 -19.3(9) . . . . ?
C4 N6 C12 C10A 12.8(9) . . . . ?
C4 C6 C8 C10 36.1(14) . . . . ?
C4 C6 C8A C10A -43.1(15) . . . . ?
C3 N5 N3 N1 0.0(5) . . . . ?
C3 N5 C11 C9 -19.4(8) . . . . ?
C3 N5 C11 C9A 13.4(11) . . . . ?
C3 C5 C7 C9 39.6(16) . . . . ?
C3 C5 C7A C9A -43(2) . . . . ?
C13 N10 C24 C23 177.8(5) . . . . ?
C13 N10 C24 C19 -0.2(5) . . . . ?
C13 C14 C15 C16 -1.1(7) . . . . ?
C13 C18 C19 C24 -0.8(5) . . . . ?
C13 C18 C19 C20 177.8(6) . . . . ?
C13 C18 C17 C16 0.0(8) . . . . ?
C14 N1 N3 N5 172.8(3) . . . . ?
C14 N1 C1 Ni1 10.7(6) . . . . ?
C14 N1 C1 C3 -171.8(4) . . . . ?
C14 C13 C18 C19 -178.2(4) . . . . ?
C14 C13 C18 C17 1.7(7) . . . . ?
C14 C15 C16 C25 -178.1(5) . . . . ?
C14 C15 C16 C17 2.7(8) . . . . ?
C2 Ni1 N10 C13 -170.8(4) . . . . ?
C2 Ni1 N10 C24 8.3(4) . . . . ?
C2 Ni1 C40 C41 -80.7(4) . . . . ?
C2 Ni1 C40 C45 99.1(3) . . . . ?
C2 N2 N4 N6 -1.2(5) . . . . ?
C2 N2 C23 C24 -0.5(7) . . . . ?
C2 N2 C23 C22 175.1(5) . . . . ?
C2 C4 C6 C8 175.5(7) . . . . ?
C2 C4 C6 C8A -161.0(8) . . . . ?
C40 C41 C42 F42 179.8(4) . . . . ?
C40 C41 C42 C43 -1.3(7) . . . . ?
C40 C45 C44 F44 179.6(4) . . . . ?
C40 C45 C44 C43 -1.5(7) . . . . ?
C24 N10 C13 C14 178.4(4) . . . . ?
C24 N10 C13 C18 -0.3(5) . . . . ?
C24 C23 C22 C21 -1.6(9) . . . . ?
C24 C19 C20 C21 -1.1(10) . . . . ?
C15 C16 C25 C28 -58.5(6) . . . . ?
C15 C16 C25 C26 61.3(6) . . . . ?
C15 C16 C25 C27 -178.4(5) . . . . ?
C15 C16 C17 C18 -2.1(8) . . . . ?
C12 N6 N4 N2 -177.8(4) . . . . ?
C12 N6 C4 C2 178.3(4) . . . . ?
C12 N6 C4 C6 3.3(7) . . . . ?
C41 C40 C45 F45 179.7(3) . . . . ?
C41 C40 C45 C44 0.9(6) . . . . ?
C23 N2 N4 N6 172.8(4) . . . . ?
C23 N2 C2 Ni1 10.4(6) . . . . ?
C23 N2 C2 C4 -171.9(4) . . . . ?
C23 C24 C19 C18 -177.5(4) . . . . ?
C23 C24 C19 C20 3.6(8) . . . . ?
C23 C22 C21 C20 4.2(10) . . . . ?
C23 C22 C21 C29 -175.3(6) . . . . ?
C18 C13 C14 N1 173.3(4) . . . . ?
C18 C13 C14 C15 -1.1(7) . . . . ?
C18 C19 C20 C21 -179.4(6) . . . . ?
C45 C40 C41 F41 179.0(3) . . . . ?
C45 C40 C41 C42 0.5(6) . . . . ?
C19 C24 C23 N2 173.3(4) . . . . ?
C19 C24 C23 C22 -2.3(7) . . . . ?
C19 C18 C17 C16 179.8(5) . . . . ?
C19 C20 C21 C22 -2.8(10) . . . . ?
C19 C20 C21 C29 176.7(7) . . . . ?
C6 C4 C2 Ni1 -9.8(9) . . . . ?
C6 C4 C2 N2 172.9(5) . . . . ?
C6 C8 C10 C12 -52.9(17) . . . . ?
C6 C8A C10A C12 60.1(17) . . . . ?
C5 C7 C9 C11 -58.5(18) . . . . ?
C5 C7A C9A C11 60(3) . . . . ?
C11 N5 N3 N1 -177.7(4) . . . . ?
C11 N5 C3 C1 177.7(4) . . . . ?
C11 N5 C3 C5 2.2(7) . . . . ?
C25 C16 C17 C18 178.7(5) . . . . ?
C42 C43 C44 F44 179.5(4) . . . . ?
C42 C43 C44 C45 0.6(7) . . . . ?
C17 C18 C19 C24 179.4(6) . . . . ?
C17 C18 C19 C20 -2.0(11) . . . . ?
C17 C16 C25 C28 120.7(5) . . . . ?
C17 C16 C25 C26 -119.5(5) . . . . ?
C17 C16 C25 C27 0.8(8) . . . . ?
C44 C43 C42 F42 179.6(4) . . . . ?
C44 C43 C42 C41 0.7(7) . . . . ?
C22 C21 C29 C31 -55.5(10) . . . . ?
C22 C21 C29 C32 -176.3(8) . . . . ?
C22 C21 C29 C30 60.9(9) . . . . ?
C20 C21 C29 C31 125.0(8) . . . . ?
C20 C21 C29 C32 4.2(12) . . . . ?
C20 C21 C29 C30 -118.6(7) . . . . ?

loop_
_smtbx_masks_void_nr
_smtbx_masks_void_average_x
_smtbx_masks_void_average_y
_smtbx_masks_void_average_z
_smtbx_masks_void_volume
_smtbx_masks_void_count_electrons
_smtbx_masks_void_content
1 0.000 -0.055 0.000 481.6 65.8 '1.6 C6H6'
